data_7205363
loop_
_publ_author_name
'Jiang, Yun-Liang'
'Wang, Yu-Ling'
'Lin, Jing-Xiang'
'Liu, Qing-Yan'
'Lu, Zhang-Hui'
'Zhang, Na'
Jia-Jia-Wei,
'Li, Li-Qin'

_publ_section_title
;
 Syntheses, structures and properties of coordination polymers of
 cadmium(ii) with 4-methyl-1,2,4-triazole-3-thiol ligand
;
_journal_issue 5
_journal_name_full CrystEngComm
_journal_page_first 1697
_journal_paper_doi 10.1039/c0ce00431f
_journal_volume 13
_journal_year 2011
_chemical_formula_sum 'C3 H4 Br Cd N3 S'
_chemical_formula_weight 306.46
_chemical_name_systematic
;
?
;
_space_group_IT_number 14
_symmetry_cell_setting monoclinic
_symmetry_space_group_name_Hall '-P 2ybc'
_symmetry_space_group_name_H-M 'P 1 21/c 1'
_atom_sites_solution_hydrogens geom
_atom_sites_solution_primary direct
_atom_sites_solution_secondary difmap
_audit_creation_method SHELXL-97
_cell_angle_alpha 90.00
_cell_angle_beta 116.3210(10)
_cell_angle_gamma 90.00
_cell_formula_units_Z 4
_cell_length_a 11.5428(9)
_cell_length_b 6.9491(5)
_cell_length_c 10.3800(8)
_cell_measurement_reflns_used 4257
_cell_measurement_temperature 296(2)
_cell_measurement_theta_max 28.23
_cell_measurement_theta_min 2.93
_cell_volume 746.28(10)
_computing_cell_refinement 'SAINT (Bruker, 2008)'
_computing_data_collection 'APEX2 (Bruker, 2008)'
_computing_data_reduction 'SAINT (Bruker, 2008)'
_computing_molecular_graphics 'Bruker SHELXTL'
_computing_publication_material 'Bruker SHELXTL'
_computing_structure_refinement 'SHELXL-97 (Sheldrick, 1997)'
_computing_structure_solution 'SHELXS-97 (Sheldrick, 1990)'
_diffrn_ambient_temperature 296(2)
_diffrn_measured_fraction_theta_full 0.992
_diffrn_measured_fraction_theta_max 0.992
_diffrn_measurement_device_type 'Bruker APEXII area-detector'
_diffrn_measurement_method \w
_diffrn_radiation_monochromator graphite
_diffrn_radiation_source 'fine-focus sealed tube'
_diffrn_radiation_type MoK\a
_diffrn_radiation_wavelength 0.71073
_diffrn_reflns_av_R_equivalents 0.0290
_diffrn_reflns_av_sigmaI/netI 0.0264
_diffrn_reflns_limit_h_max 14
_diffrn_reflns_limit_h_min -15
_diffrn_reflns_limit_k_max 9
_diffrn_reflns_limit_k_min -9
_diffrn_reflns_limit_l_max 13
_diffrn_reflns_limit_l_min -13
_diffrn_reflns_number 6743
_diffrn_reflns_theta_full 28.29
_diffrn_reflns_theta_max 28.29
_diffrn_reflns_theta_min 3.53
_exptl_absorpt_coefficient_mu 8.473
_exptl_absorpt_correction_T_max 0.251
_exptl_absorpt_correction_T_min 0.134
_exptl_absorpt_correction_type multi-scan
_exptl_absorpt_process_details '(SADABS; Bruker 2008)'
_exptl_crystal_colour colorless
_exptl_crystal_density_diffrn 2.728
_exptl_crystal_density_method 'not measured'
_exptl_crystal_description prism
_exptl_crystal_F_000 568
_exptl_crystal_size_max 0.34
_exptl_crystal_size_mid 0.21
_exptl_crystal_size_min 0.16
_refine_diff_density_max 0.863
_refine_diff_density_min -0.596
_refine_diff_density_rms 0.098
_refine_ls_extinction_method none
_refine_ls_goodness_of_fit_ref 1.012
_refine_ls_hydrogen_treatment constr
_refine_ls_matrix_type full
_refine_ls_number_parameters 82
_refine_ls_number_reflns 1834
_refine_ls_number_restraints 0
_refine_ls_restrained_S_all 1.012
_refine_ls_R_factor_all 0.0266
_refine_ls_R_factor_gt 0.0231
_refine_ls_shift/su_max 0.001
_refine_ls_shift/su_mean 0.000
_refine_ls_structure_factor_coef Fsqd
_refine_ls_weighting_details 'calc w=1/[\s^2^(Fo^2^)+(0.0318P)^2^+0.6615P] where P=(Fo^2^+2Fc^2^)/3'
_refine_ls_weighting_scheme calc
_refine_ls_wR_factor_gt 0.0595
_refine_ls_wR_factor_ref 0.0610
_reflns_number_gt 1660
_reflns_number_total 1834
_reflns_threshold_expression >2sigma(I)
_cod_data_source_file C0CE00431F.TXT
_cod_data_source_block Cd(MPTRZ)Br
_cod_depositor_comments
;
The following automatic conversions were performed:
'_symmetry_cell_setting' value 'Monoclinic' changed to 'monoclinic'
according to '/home/saulius/struct/CIF-dictionaries/cif_core.dic'
dictionary named 'cif_core.dic' version 2.4.1 from
2010-06-29.

'_exptl_absorpt_correction_type' value 'Multi-scan' changed
to 'multi-scan' according to
'/home/saulius/struct/CIF-dictionaries/cif_core.dic' dictionary named
'cif_core.dic' version 2.4.1 from 2010-06-29.

Automatic conversion script
Id: cif_fix_enum 1555 2011-01-17 13:19:09Z saulius 
;
_cod_original_sg_symbol_H-M P2(1)/c
_cod_database_code 7205363

loop_
_symmetry_equiv_pos_as_xyz
'x, y, z'
'-x, y+1/2, -z+1/2'
'-x, -y, -z'
'x, -y-1/2, z-1/2'

loop_
_atom_site_label
_atom_site_type_symbol
_atom_site_fract_x
_atom_site_fract_y
_atom_site_fract_z
_atom_site_U_iso_or_equiv
_atom_site_adp_type
_atom_site_occupancy
_atom_site_symmetry_multiplicity
_atom_site_calc_flag
_atom_site_refinement_flags
_atom_site_disorder_assembly
_atom_site_disorder_group
Cd1 Cd 0.619417(19) 0.23701(3) 0.04169(3) 0.03602(9) Uani 1 1 d . . .
Br1 Br 0.83978(3) 0.11770(5) 0.07461(4) 0.04875(11) Uani 1 1 d . . .
S1 S 0.56566(8) 0.02903(11) 0.21526(9) 0.03832(18) Uani 1 1 d . . .
N1 N 0.6740(2) -0.4615(3) 0.1349(3) 0.0324(5) Uani 1 1 d . . .
N2 N 0.5864(2) -0.3144(3) 0.1096(3) 0.0294(5) Uani 1 1 d . . .
C1 C 0.6438(3) -0.1778(4) 0.2057(3) 0.0271(5) Uani 1 1 d . . .
N3 N 0.7667(2) -0.2335(3) 0.2928(3) 0.0314(5) Uani 1 1 d . . .
C2 C 0.7808(3) -0.4093(4) 0.2453(3) 0.0342(6) Uani 1 1 d . . .
H2B H 0.8560 -0.4826 0.2854 0.041 Uiso 1 1 calc R . .
C3 C 0.8635(3) -0.1266(5) 0.4132(4) 0.0454(8) Uani 1 1 d . . .
H3A H 0.8277 -0.0060 0.4231 0.068 Uiso 1 1 calc R . .
H3B H 0.9374 -0.1032 0.3959 0.068 Uiso 1 1 calc R . .
H3C H 0.8893 -0.2001 0.4998 0.068 Uiso 1 1 calc R . .

loop_
_atom_site_aniso_label
_atom_site_aniso_U_11
_atom_site_aniso_U_22
_atom_site_aniso_U_33
_atom_site_aniso_U_23
_atom_site_aniso_U_13
_atom_site_aniso_U_12
Cd1 0.02266(12) 0.02263(11) 0.05437(16) -0.00297(8) 0.00946(10) 0.00072(7)
Br1 0.03360(18) 0.0474(2) 0.0700(3) 0.00785(15) 0.02720(17) 0.00777(13)
S1 0.0349(4) 0.0350(3) 0.0493(4) -0.0001(3) 0.0225(3) 0.0088(3)
N1 0.0294(12) 0.0221(10) 0.0397(13) -0.0003(9) 0.0099(10) -0.0002(9)
N2 0.0243(11) 0.0228(10) 0.0372(13) 0.0008(9) 0.0101(10) -0.0031(8)
C1 0.0239(12) 0.0252(12) 0.0339(14) 0.0019(10) 0.0143(11) -0.0009(9)
N3 0.0250(12) 0.0267(11) 0.0368(12) -0.0045(9) 0.0087(10) 0.0003(8)
C2 0.0304(14) 0.0250(12) 0.0415(16) -0.0014(11) 0.0108(12) 0.0037(10)
C3 0.0335(16) 0.0418(17) 0.0457(18) -0.0136(14) 0.0038(13) -0.0006(12)

loop_
_atom_type_symbol
_atom_type_description
_atom_type_scat_dispersion_real
_atom_type_scat_dispersion_imag
_atom_type_scat_source
C C 0.0033 0.0016 'International Tables Vol C Tables 4.2.6.8 and 6.1.1.4'
H H 0.0000 0.0000 'International Tables Vol C Tables 4.2.6.8 and 6.1.1.4'
N N 0.0061 0.0033 'International Tables Vol C Tables 4.2.6.8 and 6.1.1.4'
O O 0.0106 0.0060 'International Tables Vol C Tables 4.2.6.8 and 6.1.1.4'
S S 0.1246 0.1234 'International Tables Vol C Tables 4.2.6.8 and 6.1.1.4'
Br Br -0.2901 2.4595 'International Tables Vol C Tables 4.2.6.8 and 6.1.1.4'
Cd Cd -0.8075 1.2024 'International Tables Vol C Tables 4.2.6.8 and 6.1.1.4'

loop_
_geom_angle_atom_site_label_1
_geom_angle_atom_site_label_2
_geom_angle_atom_site_label_3
_geom_angle
_geom_angle_site_symmetry_1
_geom_angle_site_symmetry_3
_geom_angle_publ_flag
N2 Cd1 N1 94.82(8) 3_655 1_565 ?
N2 Cd1 Br1 148.27(6) 3_655 . ?
N1 Cd1 Br1 99.84(6) 1_565 . ?
N2 Cd1 S1 96.55(6) 3_655 . ?
N1 Cd1 S1 108.91(7) 1_565 . ?
Br1 Cd1 S1 104.931(19) . . ?
C1 S1 Cd1 97.62(9) . . ?
C2 N1 N2 106.8(2) . . ?
C2 N1 Cd1 127.08(18) . 1_545 ?
N2 N1 Cd1 124.08(17) . 1_545 ?
C1 N2 N1 108.0(2) . . ?
C1 N2 Cd1 112.02(17) . 3_655 ?
N1 N2 Cd1 140.01(18) . 3_655 ?
N2 C1 N3 108.9(2) . . ?
N2 C1 S1 122.8(2) . . ?
N3 C1 S1 128.2(2) . . ?
C1 N3 C2 105.9(2) . . ?
C1 N3 C3 127.2(2) . . ?
C2 N3 C3 127.0(3) . . ?
N1 C2 N3 110.5(2) . . ?
N1 C2 H2B 124.8 . . ?
N3 C2 H2B 124.8 . . ?
N3 C3 H3A 109.5 . . ?
N3 C3 H3B 109.5 . . ?
H3A C3 H3B 109.5 . . ?
N3 C3 H3C 109.5 . . ?
H3A C3 H3C 109.5 . . ?
H3B C3 H3C 109.5 . . ?

loop_
_geom_bond_atom_site_label_1
_geom_bond_atom_site_label_2
_geom_bond_distance
_geom_bond_site_symmetry_2
_geom_bond_publ_flag
Cd1 N2 2.256(2) 3_655 ?
Cd1 N1 2.277(2) 1_565 ?
Cd1 Br1 2.5501(4) . ?
Cd1 S1 2.5906(9) . ?
S1 C1 1.723(3) . ?
N1 C2 1.309(4) . ?
N1 N2 1.378(3) . ?
N1 Cd1 2.277(2) 1_545 ?
N2 C1 1.322(4) . ?
N2 Cd1 2.256(2) 3_655 ?
C1 N3 1.357(4) . ?
N3 C2 1.354(3) . ?
N3 C3 1.457(4) . ?
C2 H2B 0.9300 . ?
C3 H3A 0.9600 . ?
C3 H3B 0.9600 . ?
C3 H3C 0.9600 . ?
